data_2000840
loop_
_publ_author_name
'Rogers, R. D.'
'Henry, R. F.'

_publ_section_title
;
 Structure of [PrCl~3~(EO4)]~2~
;
_journal_issue 6
_journal_name_full 'Acta Crystallographica Section C'
_journal_page_first 1099
_journal_page_last 1101
_journal_paper_doi 10.1107/S0108270191012763
_journal_volume 48
_journal_year 1992
_chemical_formula_sum 'C16 H36 Cl6 O10 Pr2'
_chemical_formula_weight 882.99
_space_group_IT_number 2
_space_group_name_Hall '-P 1'
_space_group_name_H-M_alt 'P -1'
_symmetry_cell_setting triclinic
_symmetry_space_group_name_Hall '-P 1'
_symmetry_space_group_name_H-M 'P -1'
_cell_angle_alpha 86.01(9)
_cell_angle_beta 72.30(6)
_cell_angle_gamma 78.09(9)
_cell_formula_units_Z 1
_cell_length_a 8.564(5)
_cell_length_b 9.439(9)
_cell_length_c 9.566(5)
_cell_volume 720.8(10)
_diffrn_radiation_type Mo
_diffrn_radiation_wavelength 0.71073
_exptl_absorpt_coefficient_mu 3.93
_exptl_crystal_density_diffrn 2.03
_exptl_crystal_F_000 432
_cod_data_source_file cd0074.cif
_cod_data_source_block cd0074a
_cod_original_cell_volume 720.8
_cod_database_code 2000840

loop_
_space_group_symop_id
_space_group_symop_operation_xyz
1 x,y,z
2 -x,-y,-z

loop_
_atom_site_label
_atom_site_fract_x
_atom_site_fract_y
_atom_site_fract_z
Pr .00723(6) .29726(5) .66427(5)
Cl(1) .0673(3) .5995(2) .6067(2)
Cl(2) -.3032(3) .4796(2) .7866(2)
Cl(3) .1861(3) .0137(2) .6706(2)
O(1) -.1684(8) .1428(7) .5938(7)
O(2) -.1840(8) .1502(7) .8728(6)
O(3) .0162(8) .3080(7) .9387(6)
O(4) .2863(7) .3173(7) .7124(7)
O(5) .2639(7) .2774(7) .4439(6)
C(1) -.2420(10) .0370(10) .6920(10)
C(2) -.3150(10) .1070(10) .8400(10)
C(3) -.2320(10) .2030(10) 1.0210(8)
C(4) -.0720(10) .2170(10) 1.0495(9)
C(5) .1690(10) .3150(10) .9670(10)
C(6) .2650(10) .3960(10) .8440(10)
C(7) .4200(10) .3500(10) .5890(10)
C(8) .4260(10) .2580(10) .4670(10)
H1O1 -.170 .130 .494
H1O5 .258 .349 .335
H1C1 -.327 .009 .661
H2C1 -.158 -.045 .695
H1C2 -.358 .039 .910
H2C2 -.402 .187 .838
H1C3 -.299 .297 1.026
H2C3 -.291 .142 1.089
H1C4 -.006 .123 1.044
H2C4 -.095 .256 1.143
H1C5 .144 .365 1.056
H2C5 .231 .221 .974
H1C6 .370 .400 .855
H2C6 .204 .492 .838
H1C7 .395 .449 .565
H2C7 .522 .330 .612
H1C8 .462 .159 .489
H2C8 .503 .285 .381

loop_
_geom_bond_atom_site_label_1
_geom_bond_atom_site_label_2
_geom_bond_distance
Pr Cl(1) 2.986(2)
Pr O(1) 2.550(6)
Pr O(3) 2.659(6)
Pr O(5) 2.525(6)
O(2) C(2) 1.400(10)
O(3) C(4) 1.450(10)
O(4) C(6) 1.450(10)
O(5) C(8) 1.440(10)
C(3) C(4) 1.500(10)
C(7) C(8) 1.490(10)
Pr Cl(2) 2.810(2)
Pr Cl(3) 2.803(2)
Pr O(2) 2.675(6)
Pr O(4) 2.613(6)
O(1) C(1) 1.430(10)
O(2) C(3) 1.450(10)
O(3) C(5) 1.430(10)
O(4) C(7) 1.440(10)
C(1) C(2) 1.500(10)
C(5) C(6) 1.490(10)
